data_7051348
loop_
_publ_author_name
'Ma, Jian-Fang'
'Liu, Jing-Fu'
'Liu, Ying-Chun'
'Xing, Yan'
'Jia, Heng-Qing'
'Lin, Yong-Hua'

_publ_section_title
;
 Two new coordination polymers of Co(II) with
 1,1'-(1,4-butanediyl)bis(benzimidazole)
;
_journal_issue 10
_journal_name_full 'New Journal of Chemistry'
_journal_page_first 759
_journal_paper_doi 10.1039/b004787m
_journal_volume 24
_journal_year 2000
_chemical_formula_sum 'C18 H28 Co0.5 N5 O8'
_chemical_formula_weight 471.92
_chemical_name_systematic
;
 ?
;
_space_group_IT_number 13
_symmetry_cell_setting monoclinic
_symmetry_space_group_name_Hall '-P 2yac'
_symmetry_space_group_name_H-M 'P 1 2/n 1'
_atom_sites_solution_hydrogens geom
_atom_sites_solution_primary direct
_atom_sites_solution_secondary difmap
_audit_creation_method SHELXL
_cell_angle_alpha 90.00
_cell_angle_beta 97.93(3)
_cell_angle_gamma 90.00
_cell_formula_units_Z 4
_cell_length_a 15.290(3)
_cell_length_b 9.609(2)
_cell_length_c 16.956(3)
_cell_measurement_reflns_used 30
_cell_measurement_temperature 293(2)
_cell_measurement_theta_max 9.60
_cell_measurement_theta_min 4.91
_cell_volume 2467.4(8)
_computing_structure_refinement 'SHELXL-93 (Sheldrick, 1993)'
_computing_structure_solution 'SHELXS-86 (Sheldrick, 1990)'
_diffrn_ambient_temperature 293(2)
_diffrn_measurement_device 'Siemens P4 diffractometer'
_diffrn_measurement_method \w--2\q
_diffrn_radiation_monochromator graphite
_diffrn_radiation_source 'fine-focus sealed tube'
_diffrn_radiation_type MoK\a
_diffrn_radiation_wavelength 0.71073
_diffrn_reflns_av_R_equivalents 0.0240
_diffrn_reflns_av_sigmaI/netI 0.1224
_diffrn_reflns_limit_h_max 14
_diffrn_reflns_limit_h_min -1
_diffrn_reflns_limit_k_max 11
_diffrn_reflns_limit_k_min -1
_diffrn_reflns_limit_l_max 20
_diffrn_reflns_limit_l_min -20
_diffrn_reflns_number 5204
_diffrn_reflns_theta_max 25.03
_diffrn_reflns_theta_min 1.68
_diffrn_standards_decay_% 0
_diffrn_standards_interval_count 100
_diffrn_standards_number 3
_exptl_absorpt_coefficient_mu 0.419
_exptl_absorpt_correction_T_max 0.29856
_exptl_absorpt_correction_T_min 0.27578
_exptl_absorpt_correction_type psi-scan
_exptl_crystal_colour pink
_exptl_crystal_density_diffrn 1.270
_exptl_crystal_density_method 'not measured'
_exptl_crystal_description prism
_exptl_crystal_F_000 994
_exptl_crystal_size_max 0.52
_exptl_crystal_size_mid 0.42
_exptl_crystal_size_min 0.40
_refine_diff_density_max 0.769
_refine_diff_density_min -0.231
_refine_diff_density_rms 0.073
_refine_ls_extinction_method none
_refine_ls_goodness_of_fit_all 0.850
_refine_ls_goodness_of_fit_ref 1.096
_refine_ls_hydrogen_treatment constr
_refine_ls_matrix_type full
_refine_ls_number_parameters 286
_refine_ls_number_reflns 3923
_refine_ls_number_restraints 0
_refine_ls_restrained_S_all 1.252
_refine_ls_restrained_S_obs 1.096
_refine_ls_R_factor_all 0.1428
_refine_ls_R_factor_gt 0.0637
_refine_ls_shift/esd_max -0.001
_refine_ls_shift/esd_mean 0.000
_refine_ls_structure_factor_coef Fsqd
_refine_ls_weighting_details 'w=1/[\s^2^(Fo^2^)+(0.0876P)^2^+0.0000P] where P=(Fo^2^+2Fc^2^)/3'
_refine_ls_weighting_scheme calc
_refine_ls_wR_factor_all 0.2438
_refine_ls_wR_factor_ref 0.1458
_reflns_number_observed 1873
_reflns_number_total 3973
_reflns_observed_criterion >2sigma(I)
_cod_data_source_file b004787m.txt
_cod_data_source_block (1)
_cod_depositor_comments
;
The following automatic conversions were performed:
'_symmetry_cell_setting' value 'Monoclinic' changed to 'monoclinic'
according to '/home/saulius/struct/CIF-dictionaries/cif_core.dic'
dictionary named 'cif_core.dic' version 2.4.1 from 2010-06-29.

Automatic conversion script
Id: cif_fix_enum 1527 2010-12-29 10:47:43Z saulius 

The following automatic conversions were performed:

'_refine_ls_weighting_scheme' value 'calc
w=1/[\s^2^(Fo^2^)+(0.0876P)^2^+0.0000P] where P=(Fo^2^+2Fc^2^)/3' was
changed to 'calc'. New tag '_refine_ls_weighting_details' was
created. The value of the new tag was set to
'w=1/[\s^2^(Fo^2^)+(0.0876P)^2^+0.0000P] where P=(Fo^2^+2Fc^2^)/3'.

Automatic conversion script
Id: cif_fix_values 3143 2015-03-26 13:38:13Z robertas 
;
_cod_original_cell_volume 2467.4(9)
_cod_original_sg_symbol_H-M P2/n
_cod_original_formula_sum 'C18 H28 Co0.50 N5 O8'
_cod_database_code 7051348

loop_
_symmetry_equiv_pos_as_xyz
'x, y, z'
'-x+1/2, y, -z+1/2'
'-x, -y, -z'
'x-1/2, -y, z-1/2'

loop_
_atom_site_aniso_label
_atom_site_aniso_U_11
_atom_site_aniso_U_22
_atom_site_aniso_U_33
_atom_site_aniso_U_23
_atom_site_aniso_U_13
_atom_site_aniso_U_12
Co 0.0390(7) 0.0402(6) 0.0303(5) 0.000 -0.0013(4) 0.000
O1 0.102(5) 0.146(6) 0.172(6) 0.071(5) 0.038(5) 0.029(5)
O2 0.138(6) 0.098(5) 0.137(6) -0.023(4) 0.006(5) 0.016(4)
O3 0.128(5) 0.168(6) 0.077(4) 0.016(4) 0.019(3) 0.043(5)
N1 0.044(3) 0.044(3) 0.035(2) -0.005(2) 0.005(2) -0.003(3)
N2 0.052(3) 0.050(3) 0.038(2) -0.008(2) 0.014(2) 0.004(3)
N3 0.042(3) 0.048(3) 0.030(2) 0.003(2) 0.001(2) -0.008(3)
N4 0.042(3) 0.046(3) 0.043(2) -0.006(2) -0.002(2) 0.000(2)
N5 0.083(5) 0.083(6) 0.088(5) 0.025(5) 0.026(4) 0.033(4)
C1 0.057(4) 0.044(3) 0.036(3) -0.003(3) 0.005(3) 0.000(3)
C2 0.045(4) 0.048(4) 0.038(3) 0.002(3) 0.007(3) 0.001(3)
C3 0.057(4) 0.069(5) 0.057(4) 0.005(3) 0.015(3) 0.001(4)
C4 0.058(4) 0.087(5) 0.072(4) 0.015(4) 0.007(4) -0.021(4)
C5 0.052(4) 0.064(4) 0.068(4) -0.012(3) -0.004(3) -0.016(4)
C6 0.047(4) 0.065(4) 0.047(3) -0.005(3) 0.002(3) -0.002(3)
C7 0.047(4) 0.041(3) 0.031(3) 0.005(2) 0.001(2) -0.001(3)
C8 0.072(4) 0.063(4) 0.039(3) -0.008(3) 0.016(3) 0.004(4)
C9 0.057(4) 0.051(4) 0.042(3) -0.006(3) 0.019(3) -0.006(3)
C10 0.039(4) 0.049(4) 0.043(3) -0.002(3) -0.002(3) 0.001(3)
C11 0.049(3) 0.044(3) 0.035(3) -0.002(3) -0.002(2) 0.003(3)
C12 0.070(5) 0.060(4) 0.040(3) -0.008(3) -0.018(3) 0.003(4)
C13 0.090(5) 0.066(4) 0.039(3) 0.008(3) -0.003(3) -0.005(4)
C14 0.070(4) 0.055(4) 0.043(3) 0.004(3) 0.011(3) -0.003(4)
C15 0.047(4) 0.051(4) 0.039(3) -0.006(3) -0.003(3) -0.003(3)
C16 0.046(3) 0.039(3) 0.031(2) -0.003(2) -0.002(2) 0.002(3)
C17 0.036(3) 0.052(4) 0.072(4) -0.014(3) -0.012(3) -0.006(3)
C18 0.089(6) 0.063(5) 0.080(5) -0.011(4) -0.037(4) -0.021(4)
OW1 0.052(3) 0.037(3) 0.049(3) 0.000 -0.004(3) 0.000
OW2 0.064(4) 0.042(3) 0.066(3) 0.000 0.012(3) 0.000
OW3 0.081(3) 0.064(3) 0.051(2) 0.004(2) -0.012(2) 0.016(3)
OW4 0.087(3) 0.062(3) 0.070(3) 0.004(2) 0.018(2) 0.011(3)
OW5 0.099(4) 0.247(9) 0.121(4) 0.028(5) 0.002(4) 0.010(5)
OW6 0.198(9) 0.281(12) 0.204(8) 0.018(8) -0.026(7) -0.091(9)

loop_
_atom_site_label
_atom_site_type_symbol
_atom_site_fract_x
_atom_site_fract_y
_atom_site_fract_z
_atom_site_U_iso_or_equiv
_atom_site_thermal_displace_type
_atom_site_occupancy
_atom_site_calc_flag
_atom_site_refinement_flags
_atom_site_disorder_group
Co Co 0.7500 0.66328(11) 0.7500 0.0371(3) Uani 1 d S .
O1 O 0.7513(4) 0.0611(8) 0.5561(5) 0.138(3) Uani 1 d . .
O2 O 0.8438(5) 0.2183(7) 0.5617(4) 0.125(2) Uani 1 d . .
O3 O 0.7885(4) 0.1401(7) 0.4493(3) 0.124(2) Uani 1 d . .
N1 N 0.6465(3) 0.6739(5) 0.8222(2) 0.0412(11) Uani 1 d . .
N2 N 0.5813(3) 0.7423(5) 0.9256(2) 0.0459(12) Uani 1 d . .
N3 N 0.8456(3) 0.6685(5) 0.8564(2) 0.0402(11) Uani 1 d . .
N4 N 0.9625(3) 0.7445(5) 0.9382(2) 0.0443(11) Uani 1 d . .
N5 N 0.7941(5) 0.1399(9) 0.5213(5) 0.083(2) Uani 1 d . .
C1 C 0.6475(4) 0.7615(6) 0.8830(3) 0.0456(14) Uani 1 d . .
H1 H 0.6903(4) 0.8299(6) 0.8947(3) 0.080 Uiso 1 calc R .
C2 C 0.5303(4) 0.6337(6) 0.8914(3) 0.0435(14) Uani 1 d . .
C3 C 0.4534(4) 0.5728(7) 0.9099(3) 0.060(2) Uani 1 d . .
H3 H 0.4254(4) 0.6048(7) 0.9518(3) 0.080 Uiso 1 calc R .
C4 C 0.4208(5) 0.4625(8) 0.8631(4) 0.073(2) Uani 1 d . .
H4 H 0.3697(5) 0.4182(8) 0.8738(4) 0.080 Uiso 1 calc R .
C5 C 0.4629(4) 0.4150(7) 0.7992(4) 0.062(2) Uani 1 d . .
H5 H 0.4394(4) 0.3391(7) 0.7695(4) 0.080 Uiso 1 calc R .
C6 C 0.5376(4) 0.4776(6) 0.7798(3) 0.053(2) Uani 1 d . .
H6 H 0.5645(4) 0.4466(6) 0.7371(3) 0.080 Uiso 1 calc R .
C7 C 0.5719(4) 0.5907(6) 0.8270(3) 0.0400(13) Uani 1 d . .
C8 C 0.5627(4) 0.8284(7) 0.9926(3) 0.057(2) Uani 1 d . .
H8A H 0.6180(4) 0.8582(7) 1.0228(3) 0.080 Uiso 1 calc R .
H8B H 0.5315(4) 0.7728(7) 1.0275(3) 0.080 Uiso 1 calc R .
C9 C 0.5085(4) 0.9537(6) 0.9661(3) 0.0492(15) Uani 1 d . .
H9A H 0.4524(4) 0.9235(6) 0.9375(3) 0.080 Uiso 1 calc R .
H9B H 0.5387(4) 1.0070(6) 0.9295(3) 0.080 Uiso 1 calc R .
C10 C 0.9167(3) 0.7472(6) 0.8644(3) 0.0445(14) Uani 1 d . .
H10 H 0.9338(3) 0.7997(6) 0.8230(3) 0.080 Uiso 1 calc R .
C11 C 0.9183(4) 0.6549(6) 0.9825(3) 0.0434(13) Uani 1 d . .
C12 C 0.9364(4) 0.6105(7) 1.0614(3) 0.059(2) Uani 1 d . .
H12 H 0.9858(4) 0.6415(7) 1.0951(3) 0.080 Uiso 1 calc R .
C13 C 0.8781(5) 0.5197(7) 1.0866(3) 0.066(2) Uani 1 d . .
H13 H 0.8879(5) 0.4880(7) 1.1389(3) 0.080 Uiso 1 calc R .
C14 C 0.8039(4) 0.4725(6) 1.0365(3) 0.056(2) Uani 1 d . .
H14 H 0.7655(4) 0.4109(6) 1.0565(3) 0.080 Uiso 1 calc R .
C15 C 0.7861(4) 0.5145(6) 0.9584(3) 0.0466(15) Uani 1 d . .
H15 H 0.7368(4) 0.4821(6) 0.9251(3) 0.080 Uiso 1 calc R .
C16 C 0.8454(4) 0.6082(6) 0.9313(3) 0.0392(13) Uani 1 d . .
C17 C 1.0447(3) 0.8216(6) 0.9679(3) 0.055(2) Uani 1 d . .
H17A H 1.0714(3) 0.8556(6) 0.9229(3) 0.080 Uiso 1 calc R .
H17B H 1.0863(3) 0.7585(6) 0.9979(3) 0.080 Uiso 1 calc R .
C18 C 1.0270(5) 0.9453(7) 1.0213(4) 0.082(2) Uani 1 d . .
H18A H 0.9975(5) 0.9114(7) 1.0646(4) 0.080 Uiso 1 calc R .
H18B H 1.0831(5) 0.9850(7) 1.0443(4) 0.080 Uiso 1 calc R .
OW1 O 0.7500 0.4456(5) 0.7500 0.0473(13) Uani 1 d S .
OW2 O 0.7500 0.8925(6) 0.7500 0.0572(15) Uani 1 d S .
OW3 O 0.8427(3) 0.2486(4) 0.8408(2) 0.0673(12) Uani 1 d . .
OW4 O 0.6123(3) 1.0726(4) 0.7790(2) 0.0721(13) Uani 1 d . .
OW5 O 1.0575(4) 0.9788(9) 0.7595(4) 0.157(3) Uani 1 d . .
OW6 O 0.6922(6) -0.1137(13) 0.3785(5) 0.233(5) Uani 1 d . .

loop_
_atom_type_symbol
_atom_type_description
_atom_type_scat_dispersion_real
_atom_type_scat_dispersion_imag
_atom_type_scat_source
C C 0.0033 0.0016 'International Tables Vol C Tables 4.2.6.8 and 6.1.1.4'
H H 0.0000 0.0000 'International Tables Vol C Tables 4.2.6.8 and 6.1.1.4'
N N 0.0061 0.0033 'International Tables Vol C Tables 4.2.6.8 and 6.1.1.4'
O O 0.0106 0.0060 'International Tables Vol C Tables 4.2.6.8 and 6.1.1.4'
Co Co 0.3494 0.9721 'International Tables Vol C Tables 4.2.6.8 and 6.1.1.4'

loop_
_geom_angle_atom_site_label_1
_geom_angle_atom_site_label_2
_geom_angle_atom_site_label_3
_geom_angle
_geom_angle_site_symmetry_1
_geom_angle_site_symmetry_3
_geom_angle_publ_flag
OW1 Co N1 92.75(12) . 2_656 yes
OW1 Co N1 92.75(13) . . yes
N1 Co N1 174.5(3) 2_656 . yes
OW1 Co N3 91.34(13) . . yes
N1 Co N3 90.45(15) 2_656 . yes
N1 Co N3 89.42(15) . . yes
OW1 Co N3 91.34(13) . 2_656 yes
N1 Co N3 89.42(15) 2_656 2_656 yes
N1 Co N3 90.45(15) . 2_656 yes
N3 Co N3 177.3(3) . 2_656 yes
OW1 Co OW2 180.000(2) . . yes
N1 Co OW2 87.25(12) 2_656 . yes
N1 Co OW2 87.25(13) . . yes
N3 Co OW2 88.66(13) . . yes
N3 Co OW2 88.66(13) 2_656 . yes
C1 N1 C7 103.7(4) . . ?
C1 N1 Co 123.1(4) . . ?
C7 N1 Co 132.8(3) . . ?
C1 N2 C2 107.6(4) . . ?
C1 N2 C8 125.8(5) . . ?
C2 N2 C8 126.4(5) . . ?
C10 N3 C16 104.4(4) . . ?
C10 N3 Co 123.7(3) . . ?
C16 N3 Co 131.6(3) . . ?
C10 N4 C11 106.7(4) . . ?
C10 N4 C17 127.7(5) . . ?
C11 N4 C17 125.6(4) . . ?
O1 N5 O2 117.0(8) . . ?
O1 N5 O3 121.7(10) . . ?
O2 N5 O3 121.2(9) . . ?
N1 C1 N2 113.9(5) . . ?
N2 C2 C3 132.0(5) . . ?
N2 C2 C7 105.1(5) . . ?
C3 C2 C7 122.9(5) . . ?
C4 C3 C2 116.4(6) . . ?
C3 C4 C5 121.7(6) . . ?
C6 C5 C4 121.8(6) . . ?
C5 C6 C7 117.3(5) . . ?
C2 C7 N1 109.7(5) . . ?
C2 C7 C6 119.9(5) . . ?
N1 C7 C6 130.4(5) . . ?
N2 C8 C9 112.4(4) . . ?
C8 C9 C9 113.2(6) . 3_677 ?
N3 C10 N4 113.6(5) . . ?
N4 C11 C16 105.8(4) . . ?
N4 C11 C12 131.7(5) . . ?
C16 C11 C12 122.4(6) . . ?
C13 C12 C11 116.5(6) . . ?
C12 C13 C14 122.1(5) . . ?
C15 C14 C13 121.8(6) . . ?
C14 C15 C16 117.0(5) . . ?
C11 C16 N3 109.4(5) . . ?
C11 C16 C15 120.2(5) . . ?
N3 C16 C15 130.4(5) . . ?
N4 C17 C18 112.0(5) . . ?
C18 C18 C17 113.4(6) 3_777 . ?

loop_
_geom_bond_atom_site_label_1
_geom_bond_atom_site_label_2
_geom_bond_distance
_geom_bond_site_symmetry_2
_geom_bond_publ_flag
Co OW1 2.092(5) . yes
Co N1 2.132(4) 2_656 yes
Co N1 2.132(4) . yes
Co N3 2.159(4) . yes
Co N3 2.159(4) 2_656 yes
Co OW2 2.202(6) . yes
O1 N5 1.206(8) . ?
O2 N5 1.213(8) . ?
O3 N5 1.213(7) . ?
N1 C1 1.330(6) . ?
N1 C7 1.405(6) . ?
N2 C1 1.335(6) . ?
N2 C2 1.382(7) . ?
N2 C8 1.463(6) . ?
N3 C10 1.317(6) . ?
N3 C16 1.397(6) . ?
N4 C10 1.348(6) . ?
N4 C11 1.378(7) . ?
N4 C17 1.486(6) . ?
C2 C3 1.388(8) . ?
C2 C7 1.399(7) . ?
C3 C4 1.376(9) . ?
C4 C5 1.410(9) . ?
C5 C6 1.371(8) . ?
C6 C7 1.408(7) . ?
C8 C9 1.495(8) . ?
C9 C9 1.504(10) 3_677 ?
C11 C16 1.389(7) . ?
C11 C12 1.397(7) . ?
C12 C13 1.356(8) . ?
C13 C14 1.396(8) . ?
C14 C15 1.375(7) . ?
C15 C16 1.401(7) . ?
C17 C18 1.541(8) . ?
C18 C18 1.464(13) 3_777 ?

loop_
_geom_torsion_atom_site_label_1
_geom_torsion_atom_site_label_2
_geom_torsion_atom_site_label_3
_geom_torsion_atom_site_label_4
_geom_torsion
_geom_torsion_site_symmetry_1
_geom_torsion_site_symmetry_2
_geom_torsion_site_symmetry_3
_geom_torsion_site_symmetry_4
_geom_torsion_publ_flag
OW1 Co N1 C1 136.5(4) . . . . ?
N1 Co N1 C1 -43.5(4) 2_656 . . . ?
N3 Co N1 C1 45.2(4) . . . . ?
N3 Co N1 C1 -132.2(4) 2_656 . . . ?
OW2 Co N1 C1 -43.5(4) . . . . ?
OW1 Co N1 C7 -34.8(4) . . . . ?
N1 Co N1 C7 145.2(4) 2_656 . . . ?
N3 Co N1 C7 -126.2(4) . . . . ?
N3 Co N1 C7 56.5(4) 2_656 . . . ?
OW2 Co N1 C7 145.2(4) . . . . ?
OW1 Co N3 C10 132.4(4) . . . . ?
N1 Co N3 C10 39.7(4) 2_656 . . . ?
N1 Co N3 C10 -134.8(4) . . . . ?
N3 Co N3 C10 -47.6(4) 2_656 . . . ?
OW2 Co N3 C10 -47.6(4) . . . . ?
OW1 Co N3 C16 -54.8(4) . . . . ?
N1 Co N3 C16 -147.5(5) 2_656 . . . ?
N1 Co N3 C16 37.9(5) . . . . ?
N3 Co N3 C16 125.2(5) 2_656 . . . ?
OW2 Co N3 C16 125.2(4) . . . . ?
C7 N1 C1 N2 0.0(6) . . . . ?
Co N1 C1 N2 -173.5(3) . . . . ?
C2 N2 C1 N1 -0.4(6) . . . . ?
C8 N2 C1 N1 -176.0(5) . . . . ?
C1 N2 C2 C3 -178.4(6) . . . . ?
C8 N2 C2 C3 -2.8(9) . . . . ?
C1 N2 C2 C7 0.7(5) . . . . ?
C8 N2 C2 C7 176.2(5) . . . . ?
N2 C2 C3 C4 -178.7(6) . . . . ?
C7 C2 C3 C4 2.4(8) . . . . ?
C2 C3 C4 C5 -0.6(9) . . . . ?
C3 C4 C5 C6 -1.1(10) . . . . ?
C4 C5 C6 C7 1.0(9) . . . . ?
N2 C2 C7 N1 -0.7(5) . . . . ?
C3 C2 C7 N1 178.4(5) . . . . ?
N2 C2 C7 C6 178.3(5) . . . . ?
C3 C2 C7 C6 -2.5(8) . . . . ?
C1 N1 C7 C2 0.5(5) . . . . ?
Co N1 C7 C2 173.0(3) . . . . ?
C1 N1 C7 C6 -178.5(6) . . . . ?
Co N1 C7 C6 -5.9(8) . . . . ?
C5 C6 C7 C2 0.7(8) . . . . ?
C5 C6 C7 N1 179.6(5) . . . . ?
C1 N2 C8 C9 84.9(6) . . . . ?
C2 N2 C8 C9 -89.9(6) . . . . ?
N2 C8 C9 C9 -177.8(6) . . . 3_677 ?
C16 N3 C10 N4 -0.6(6) . . . . ?
Co N3 C10 N4 173.8(3) . . . . ?
C11 N4 C10 N3 0.8(6) . . . . ?
C17 N4 C10 N3 -179.3(5) . . . . ?
C10 N4 C11 C16 -0.6(6) . . . . ?
C17 N4 C11 C16 179.5(5) . . . . ?
C10 N4 C11 C12 178.6(6) . . . . ?
C17 N4 C11 C12 -1.3(9) . . . . ?
N4 C11 C12 C13 -179.9(6) . . . . ?
C16 C11 C12 C13 -0.9(9) . . . . ?
C11 C12 C13 C14 0.2(9) . . . . ?
C12 C13 C14 C15 0.5(10) . . . . ?
C13 C14 C15 C16 -0.5(8) . . . . ?
N4 C11 C16 N3 0.2(6) . . . . ?
C12 C11 C16 N3 -179.0(5) . . . . ?
N4 C11 C16 C15 -179.8(5) . . . . ?
C12 C11 C16 C15 0.9(8) . . . . ?
C10 N3 C16 C11 0.2(6) . . . . ?
Co N3 C16 C11 -173.6(4) . . . . ?
C10 N3 C16 C15 -179.7(6) . . . . ?
Co N3 C16 C15 6.5(8) . . . . ?
C14 C15 C16 C11 -0.2(8) . . . . ?
C14 C15 C16 N3 179.7(5) . . . . ?
C10 N4 C17 C18 105.1(6) . . . . ?
C11 N4 C17 C18 -75.0(7) . . . . ?
N4 C17 C18 C18 -65.6(10) . . . 3_777 ?
